data_7022851
loop_
_publ_author_name
'Guo, Jiuyu'
'Zhang, Deng'
'Chen, Lei'
'Song, You'
'Zhu, Dunru'
'Xu, Yan'

_publ_section_title
;
 Syntheses, structures and magnetic properties of two unprecedented hybrid
 compounds constructed from open Wells-Dawson anions and high-nuclear
 transition metal clusters.
;
_journal_issue 23
_journal_name_full 'Dalton transactions (Cambridge, England : 2003)'
_journal_page_first 8454
_journal_page_last 8459
_journal_paper_doi 10.1039/c3dt50155h
_journal_volume 42
_journal_year 2013
_chemical_formula_moiety (C3N2H12)4{[Co6(OH)5(H2O)2(CH3CO2)][HSiW9O33]2}.6H2O
_chemical_formula_sum 'C14 H74 Co6 N8 O81 Si2 W18'
_chemical_formula_weight 5369.85
_chemical_name_systematic
;
?
;
_space_group_IT_number 4
_symmetry_cell_setting monoclinic
_symmetry_space_group_name_Hall 'P 2yb'
_symmetry_space_group_name_H-M 'P 1 21 1'
_atom_sites_solution_hydrogens geom
_atom_sites_solution_primary direct
_atom_sites_solution_secondary difmap
_audit_creation_method SHELXL-97
_cell_angle_alpha 90.00
_cell_angle_beta 90.188(3)
_cell_angle_gamma 90.00
_cell_formula_units_Z 2
_cell_length_a 12.645(3)
_cell_length_b 19.187(5)
_cell_length_c 19.060(5)
_cell_measurement_reflns_used 14562
_cell_measurement_temperature 296(2)
_cell_measurement_theta_max 26.6105
_cell_measurement_theta_min 2.2045
_cell_volume 4624(2)
_computing_cell_refinement 'Bruker XSCANS'
_computing_data_collection 'Bruker XSCANS'
_computing_data_reduction 'Bruker SHELXTL'
_computing_molecular_graphics 'Bruker SHELXTL'
_computing_publication_material 'Bruker SHELXTL'
_computing_structure_refinement 'SHELXL-97 (Sheldrick, 1997)'
_computing_structure_solution 'SHELXS-97 (Sheldrick, 1990)'
_diffrn_ambient_temperature 296(2)
_diffrn_measured_fraction_theta_full 0.996
_diffrn_measured_fraction_theta_max 0.996
_diffrn_measurement_device_type 'Bruker P4'
_diffrn_measurement_method '\w scans'
_diffrn_radiation_monochromator graphite
_diffrn_radiation_source 'fine-focus sealed tube'
_diffrn_radiation_type MoK\a
_diffrn_radiation_wavelength 0.71073
_diffrn_reflns_av_R_equivalents 0.0481
_diffrn_reflns_av_unetI/netI 0.0543
_diffrn_reflns_limit_h_max 14
_diffrn_reflns_limit_h_min -15
_diffrn_reflns_limit_k_max 22
_diffrn_reflns_limit_k_min -22
_diffrn_reflns_limit_l_max 22
_diffrn_reflns_limit_l_min -23
_diffrn_reflns_number 33946
_diffrn_reflns_theta_full 25.50
_diffrn_reflns_theta_max 25.50
_diffrn_reflns_theta_min 1.07
_exptl_absorpt_coefficient_mu 23.463
_exptl_absorpt_correction_T_max 0.1651
_exptl_absorpt_correction_T_min 0.1172
_exptl_absorpt_correction_type multi-scan
_exptl_absorpt_process_details '(SADABS; Sheldrick, 2003)'
_exptl_crystal_colour Pink
_exptl_crystal_density_diffrn 3.853
_exptl_crystal_density_method 'not measured'
_exptl_crystal_description 'square sheet'
_exptl_crystal_F_000 4758
_exptl_crystal_size_max 0.16
_exptl_crystal_size_mid 0.15
_exptl_crystal_size_min 0.12
_refine_diff_density_max 1.869
_refine_diff_density_min -1.517
_refine_diff_density_rms 0.265
_refine_ls_abs_structure_details 'Flack H D (1983), Acta Cryst. A39, 876-881'
_refine_ls_abs_structure_Flack 0.015(9)
_refine_ls_extinction_method none
_refine_ls_goodness_of_fit_ref 1.036
_refine_ls_hydrogen_treatment mixed
_refine_ls_matrix_type full
_refine_ls_number_parameters 1171
_refine_ls_number_reflns 16803
_refine_ls_number_restraints 126
_refine_ls_restrained_S_all 1.035
_refine_ls_R_factor_all 0.0379
_refine_ls_R_factor_gt 0.0325
_refine_ls_shift/su_max 0.039
_refine_ls_shift/su_mean 0.001
_refine_ls_structure_factor_coef Fsqd
_refine_ls_weighting_details 'calc w=1/[\s^2^(Fo^2^)+(0.0461P)^2^+0.0000P] where P=(Fo^2^+2Fc^2^)/3'
_refine_ls_weighting_scheme calc
_refine_ls_wR_factor_gt 0.0804
_refine_ls_wR_factor_ref 0.0833
_reflns_number_gt 15551
_reflns_number_total 16803
_reflns_threshold_expression >2sigma(I)
_cod_data_source_file c3dt50155h.txt
_cod_data_source_block gjy-31
_cod_depositor_comments
;
The following automatic conversions were performed:

'_symmetry_cell_setting' value 'Monoclinic' changed to 'monoclinic'
according to /home/saulius/struct/CIF-dictionaries/cif_core.dic
dictionary named 'cif_core.dic' version 2.4.2 from 2011-04-26.

Automatic conversion script
Id: cif_fix_values 1891 2012-01-12 08:04:46Z andrius 
;
_cod_original_cell_volume 4624.2(19)
_cod_original_sg_symbol_H-M 'P2(1) '
_cod_database_code 7022851

loop_
_symmetry_equiv_pos_as_xyz
'x, y, z'
'-x, y+1/2, -z'

loop_
_atom_site_label
_atom_site_type_symbol
_atom_site_fract_x
_atom_site_fract_y
_atom_site_fract_z
_atom_site_U_iso_or_equiv
_atom_site_adp_type
_atom_site_occupancy
_atom_site_symmetry_multiplicity
_atom_site_calc_flag
_atom_site_refinement_flags
W1 W 0.68121(3) 0.03373(2) 0.69248(2) 0.02019(9) Uani 1 1 d .
W2 W 0.89878(3) -0.15133(2) 0.57919(2) 0.02042(9) Uani 1 1 d .
W3 W 0.86048(3) 0.14243(2) 0.96856(2) 0.02073(9) Uani 1 1 d .
W4 W 0.72513(3) 0.17514(2) 0.82072(2) 0.02173(10) Uani 1 1 d .
W5 W 0.84557(3) -0.43305(2) 0.72684(2) 0.02156(9) Uani 1 1 d .
W6 W 1.00968(3) -0.31356(2) 0.65705(2) 0.01912(9) Uani 1 1 d .
W7 W 0.94422(3) 0.00346(2) 0.68740(2) 0.02016(9) Uani 1 1 d .
W8 W 0.63698(3) -0.12140(2) 0.58263(2) 0.02263(10) Uani 1 1 d .
W9 W 0.67487(3) -0.00226(2) 1.01264(2) 0.02005(9) Uani 1 1 d .
W10 W 0.98847(3) 0.14500(2) 0.81427(2) 0.02271(10) Uani 1 1 d .
W11 W 0.85121(3) -0.31773(2) 0.48840(2) 0.02375(10) Uani 1 1 d .
W12 W 0.96934(3) -0.03336(2) 1.00647(2) 0.02052(9) Uani 1 1 d .
W13 W 1.09318(3) -0.03686(2) 0.85167(2) 0.02118(9) Uani 1 1 d .
W14 W 0.54050(3) 0.02643(2) 0.86421(2) 0.02027(9) Uani 1 1 d .
W15 W 0.45736(3) -0.25029(2) 0.66622(2) 0.02448(10) Uani 1 1 d .
W16 W 0.55209(3) -0.40026(2) 0.72954(2) 0.02447(10) Uani 1 1 d .
W17 W 0.69137(3) -0.43700(2) 0.56031(2) 0.02443(10) Uani 1 1 d .
W18 W 0.58839(3) -0.28927(2) 0.49315(2) 0.02641(10) Uani 1 1 d .
Si1 Si 0.81847(19) 0.00253(13) 0.85234(13) 0.0145(6) Uani 1 1 d .
Si2 Si 0.7332(2) -0.28023(13) 0.65308(13) 0.0160(6) Uani 1 1 d .
Co1 Co 0.77578(10) -0.12374(7) 0.73160(6) 0.0186(3) Uani 1 1 d .
Co2 Co 0.59945(10) -0.25303(7) 0.80533(7) 0.0206(3) Uani 1 1 d .
Co3 Co 0.92588(9) -0.15427(7) 0.89235(6) 0.0187(3) Uani 1 1 d .
Co4 Co 0.88707(10) -0.28275(7) 0.79928(6) 0.0189(3) Uani 1 1 d .
Co5 Co 0.63997(9) -0.12354(7) 0.89848(7) 0.0186(3) Uani 1 1 d .
Co6 Co 0.78817(10) -0.27526(7) 0.94434(7) 0.0215(3) Uani 1 1 d .
O1 O 0.8191(5) -0.0296(4) 1.0238(3) 0.0254(17) Uani 1 1 d .
O2 O 0.7186(5) 0.1183(3) 0.7355(3) 0.0204(16) Uani 1 1 d .
O3 O 0.8341(5) -0.3151(3) 0.6927(3) 0.0158(15) Uani 1 1 d .
O4 O 1.0308(4) -0.0349(3) 0.7584(3) 0.0196(16) Uani 1 1 d .
O5 O 0.9013(5) -0.0930(3) 0.6643(3) 0.0222(17) Uani 1 1 d .
O6 O 0.9756(5) -0.1266(3) 0.9951(4) 0.0255(18) Uani 1 1 d .
O7 O 0.8082(5) -0.0167(3) 0.7685(3) 0.0185(16) Uani 1 1 d .
O8 O 0.6209(5) 0.1182(3) 0.8549(3) 0.0175(16) Uani 1 1 d .
O9 O 1.0601(5) 0.0663(3) 0.8437(4) 0.0258(18) Uani 1 1 d .
O10 O 0.9363(5) -0.2606(3) 0.8984(3) 0.0186(16) Uani 1 1 d .
O11 O 0.9158(4) -0.0407(3) 0.8884(3) 0.0171(15) Uani 1 1 d .
O12 O 0.7213(5) -0.3162(3) 0.5752(3) 0.0239(17) Uani 1 1 d .
O13 O 0.7387(5) -0.2922(3) 0.8410(3) 0.0208(16) Uani 1 1 d .
O14 O 0.5871(5) 0.0162(3) 0.7659(3) 0.0204(16) Uani 1 1 d .
O15 O 0.8854(5) -0.1757(3) 0.7878(3) 0.0186(16) Uani 1 1 d .
O16 O 0.8609(6) -0.2199(4) 0.5125(3) 0.0302(19) Uani 1 1 d .
O17 O 0.9583(5) 0.0906(3) 0.7294(3) 0.0246(17) Uani 1 1 d .
O18 O 0.7745(5) -0.1687(4) 0.9322(3) 0.0220(17) Uani 1 1 d .
O19 O 0.6247(4) -0.2918(3) 0.6973(3) 0.0165(15) Uani 1 1 d .
O20 O 0.9777(5) -0.2184(3) 0.6278(3) 0.0184(16) Uani 1 1 d .
O21 O 1.0240(5) -0.0219(4) 1.0890(3) 0.0289(19) Uani 1 1 d .
O22 O 0.7995(5) -0.4111(4) 0.4903(4) 0.032(2) Uani 1 1 d .
O23 O 0.6969(5) -0.4254(3) 0.7452(3) 0.0259(18) Uani 1 1 d .
O24 O 0.7087(4) -0.0161(3) 0.8909(3) 0.0168(15) Uani 1 1 d .
O25 O 0.8872(5) -0.3942(3) 0.8067(3) 0.0237(17) Uani 1 1 d .
O26 O 0.5951(6) -0.3894(4) 0.4957(4) 0.033(2) Uani 1 1 d .
O27 O 1.0305(6) 0.0135(3) 0.6205(4) 0.0304(19) Uani 1 1 d .
O28 O 0.7959(5) -0.4469(3) 0.6259(3) 0.0234(17) Uani 1 1 d .
O29 O 0.4167(5) 0.0641(4) 0.8523(4) 0.033(2) Uani 1 1 d .
O30 O 0.5543(4) 0.0401(3) 0.9656(3) 0.0201(16) Uani 1 1 d .
O31 O 0.7756(5) -0.0990(3) 0.5499(3) 0.0234(17) Uani 1 1 d .
O32 O 1.0764(5) -0.1301(3) 0.8590(4) 0.0266(18) Uani 1 1 d .
O33 O 0.9503(5) 0.0719(3) 0.9903(4) 0.0271(18) Uani 1 1 d .
O34 O 0.7549(5) -0.1960(3) 0.6426(3) 0.0194(16) Uani 1 1 d .
O35 O 0.5303(5) -0.1675(3) 0.6360(3) 0.0237(17) Uani 1 1 d .
O36 O 0.6247(5) -0.0876(3) 1.0011(3) 0.0215(16) Uani 1 1 d U
O37 O 0.5092(4) -0.0634(3) 0.8703(4) 0.0245(17) Uani 1 1 d U
O38 O 0.9398(5) -0.3344(3) 0.5638(3) 0.0260(18) Uani 1 1 d .
O39 O 0.6708(5) -0.0666(3) 0.6684(3) 0.0204(16) Uani 1 1 d .
O40 O 1.0287(5) -0.2878(3) 0.7466(3) 0.0215(16) Uani 1 1 d .
O41 O 0.8131(5) 0.0338(3) 0.6434(3) 0.0234(17) Uani 1 1 d .
O42 O 0.9787(5) -0.4105(3) 0.6810(3) 0.0256(18) Uani 1 1 d .
O43 O 0.7442(5) 0.0932(3) 0.9944(3) 0.0212(16) Uani 1 1 d .
O44 O 0.6534(5) -0.1509(3) 0.7931(3) 0.0211(16) Uani 1 1 d .
O45 O 0.5418(5) -0.3567(4) 0.8138(3) 0.0275(17) Uani 1 1 d U
O46 O 1.0846(6) 0.1984(4) 0.7843(4) 0.039(2) Uani 1 1 d .
O47 O 1.0956(5) -0.0203(3) 0.9511(3) 0.0241(17) Uani 1 1 d .
O48 O 1.2267(5) -0.0321(4) 0.8333(4) 0.0285(18) Uani 1 1 d .
O49 O 0.6297(5) -0.1922(4) 0.5155(3) 0.0283(19) Uani 1 1 d .
O50 O 0.9726(5) 0.1794(3) 0.9062(3) 0.0235(17) Uani 1 1 d .
O51 O 1.1387(5) -0.3213(4) 0.6304(3) 0.0275(18) Uani 1 1 d .
O52 O 0.9945(6) -0.1091(4) 0.5342(4) 0.033(2) Uani 1 1 d .
O53 O 0.6033(6) 0.0648(4) 0.6271(4) 0.034(2) Uani 1 1 d .
O54 O 0.6369(5) 0.0156(4) 1.0983(3) 0.0291(19) Uani 1 1 d .
O55 O 0.8714(6) -0.5204(3) 0.7455(4) 0.0310(19) Uani 1 1 d .
O56 O 0.6566(6) 0.2476(4) 0.7933(4) 0.037(2) Uani 1 1 d .
O57 O 0.5464(5) -0.2179(3) 0.9087(3) 0.0236(17) Uani 1 1 d .
O58 O 0.8778(5) 0.2013(3) 1.0358(4) 0.0281(18) Uani 1 1 d .
O59 O 0.9323(6) -0.3228(4) 0.4167(4) 0.042(2) Uani 1 1 d .
O60 O 0.8666(5) 0.1999(3) 0.7861(4) 0.0244(17) Uani 1 1 d U
O61 O 0.4976(5) -0.2854(4) 0.5717(4) 0.034(2) Uani 1 1 d .
O62 O 0.5038(6) -0.2731(4) 0.4214(4) 0.039(2) Uani 1 1 d U
O63 O 0.8439(5) 0.0871(3) 0.8619(3) 0.0197(16) Uani 1 1 d .
O64 O 0.6351(5) -0.2894(4) 0.9829(4) 0.0316(19) Uani 1 1 d .
O65 O 0.5901(5) -0.4254(4) 0.6302(4) 0.0320(19) Uani 1 1 d .
O66 O 0.4895(5) -0.4763(3) 0.7476(4) 0.0272(18) Uani 1 1 d .
O67 O 0.7688(5) 0.2062(3) 0.9113(3) 0.0235(17) Uani 1 1 d .
O68 O 0.4385(5) -0.3475(4) 0.6879(4) 0.0282(18) Uani 1 1 d .
O69 O 0.3291(6) -0.2266(4) 0.6434(4) 0.041(2) Uani 1 1 d .
O70 O 0.7236(5) -0.2920(4) 0.4419(3) 0.0265(18) Uani 1 1 d .
O71 O 0.6712(6) -0.5214(4) 0.5292(4) 0.037(2) Uani 1 1 d .
O72 O 0.4606(5) -0.2218(4) 0.7556(4) 0.033(2) Uani 1 1 d .
O73 O 0.5652(6) -0.0584(4) 0.5404(4) 0.035(2) Uani 1 1 d .
C13 C 0.5521(8) -0.2594(6) 0.9621(5) 0.029(3) Uani 1 1 d .
N2 N 1.4046(7) 0.0617(4) 1.0685(5) 0.034(2) Uani 1 1 d U
H2C H 1.4337 0.0859 1.1034 0.051 Uiso 1 1 calc R
H2D H 1.3508 0.0856 1.0504 0.051 Uiso 1 1 calc R
H2E H 1.4527 0.0541 1.0354 0.051 Uiso 1 1 calc R
N8 N 0.0061(6) -0.4840(5) 0.5430(5) 0.039(3) Uani 1 1 d D
H8C H -0.0440 -0.4750 0.5113 0.059 Uiso 1 1 calc R
H8D H -0.0065 -0.4596 0.5818 0.059 Uiso 1 1 calc R
H8E H 0.0059 -0.5293 0.5530 0.059 Uiso 1 1 calc R
O1W O 0.3326(6) -0.1548(5) 0.8884(4) 0.051(3) Uani 1 1 d .
O2W O 0.8398(6) -0.2586(5) 1.0488(4) 0.045(2) Uani 1 1 d .
O3W O 0.8244(6) -0.3904(4) 0.9488(4) 0.039(2) Uani 1 1 d .
N1 N 1.2111(7) -0.1582(5) 1.0200(6) 0.048(3) Uani 1 1 d .
H1C H 1.1826 -0.1951 1.0411 0.072 Uiso 1 1 calc R
H1D H 1.2583 -0.1725 0.9886 0.072 Uiso 1 1 calc R
H1E H 1.1606 -0.1339 0.9985 0.072 Uiso 1 1 calc R
C2 C 1.3149(9) -0.0513(6) 1.0393(5) 0.039(3) Uani 1 1 d D
H2A H 1.3685 -0.0661 1.0062 0.047 Uiso 1 1 calc R
H2B H 1.2624 -0.0242 1.0141 0.047 Uiso 1 1 calc R
C3 C 1.3650(9) -0.0072(5) 1.0961(5) 0.040(3) Uani 1 1 d D
H3A H 1.3133 0.0014 1.1326 0.048 Uiso 1 1 calc R
H3B H 1.4236 -0.0326 1.1168 0.048 Uiso 1 1 calc R
C6 C 1.1458(8) -0.4143(6) 0.8265(6) 0.035(3) Uani 1 1 d .
H6A H 1.0925 -0.3780 0.8275 0.042 Uiso 1 1 calc R
H6B H 1.1645 -0.4256 0.8746 0.042 Uiso 1 1 calc R
C5 C 1.2419(9) -0.3881(7) 0.7889(6) 0.045(4) Uani 1 1 d .
H5A H 1.2237 -0.3764 0.7408 0.054 Uiso 1 1 calc R
H5B H 1.2958 -0.4241 0.7881 0.054 Uiso 1 1 calc R
N4 N 1.1012(8) -0.4779(6) 0.7913(5) 0.054(3) Uani 1 1 d .
H4C H 1.0444 -0.4924 0.8145 0.081 Uiso 1 1 calc R
H4D H 1.1497 -0.5115 0.7910 0.081 Uiso 1 1 calc R
H4E H 1.0831 -0.4674 0.7474 0.081 Uiso 1 1 calc R
N3 N 1.2299(8) -0.2583(6) 0.8025(8) 0.076(5) Uani 1 1 d .
H3C H 1.2527 -0.2207 0.8252 0.113 Uiso 1 1 calc R
H3D H 1.1608 -0.2635 0.8095 0.113 Uiso 1 1 calc R
H3E H 1.2422 -0.2534 0.7568 0.113 Uiso 1 1 calc R
C4 C 1.2862(9) -0.3203(7) 0.8288(6) 0.047(4) Uani 1 1 d .
H4A H 1.2753 -0.3249 0.8789 0.057 Uiso 1 1 calc R
H4B H 1.3615 -0.3154 0.8204 0.057 Uiso 1 1 calc R
C1 C 1.2632(11) -0.1145(6) 1.0720(8) 0.055(4) Uani 1 1 d .
H1A H 1.3165 -0.1417 1.0964 0.066 Uiso 1 1 calc R
H1B H 1.2116 -0.0992 1.1063 0.066 Uiso 1 1 calc R
C8 C 0.6517(14) -0.4448(10) 0.3294(10) 0.091(5) Uani 1 1 d U
H8A H 0.5914 -0.4336 0.2999 0.109 Uiso 1 1 calc R
H8B H 0.6372 -0.4256 0.3754 0.109 Uiso 1 1 calc R
N6 N 0.7222(12) -0.3347(8) 0.2948(8) 0.099(4) Uani 1 1 d U
H6C H 0.7788 -0.3170 0.2738 0.148 Uiso 1 1 calc R
H6D H 0.7145 -0.3150 0.3368 0.148 Uiso 1 1 calc R
H6E H 0.6650 -0.3264 0.2688 0.148 Uiso 1 1 calc R
N7 N 0.3910(7) -0.4398(7) 0.5560(7) 0.085(5) Uani 1 1 d D
H7C H 0.4380 -0.4127 0.5345 0.127 Uiso 1 1 calc R
H7D H 0.4083 -0.4843 0.5498 0.127 Uiso 1 1 calc R
H7E H 0.3907 -0.4300 0.6017 0.127 Uiso 1 1 calc R
C12 C 0.1129(8) -0.4636(15) 0.5137(9) 0.188(14) Uani 1 1 d D
H12A H 0.1273 -0.4944 0.4745 0.225 Uiso 1 1 calc R
H12B H 0.1060 -0.4170 0.4946 0.225 Uiso 1 1 calc R
C9 C 0.7355(14) -0.4098(11) 0.3033(11) 0.098(5) Uani 1 1 d U
H9A H 0.7528 -0.4295 0.2579 0.118 Uiso 1 1 calc R
H9B H 0.7956 -0.4177 0.3341 0.118 Uiso 1 1 calc R
C11 C 0.2031(8) -0.4639(8) 0.5571(7) 0.066(3) Uani 1 1 d DU
H11A H 0.2238 -0.5118 0.5660 0.080 Uiso 1 1 calc R
H11B H 0.1853 -0.4429 0.6018 0.080 Uiso 1 1 calc R
C7 C 0.6549(17) -0.5274(12) 0.3375(12) 0.119(5) Uani 1 1 d U
H7A H 0.7271 -0.5444 0.3403 0.142 Uiso 1 1 calc R
H7B H 0.6165 -0.5425 0.3787 0.142 Uiso 1 1 calc R
N5 N 0.602(2) -0.5514(16) 0.2717(14) 0.224(6) Uani 1 1 d U
H5C H 0.6002 -0.5977 0.2709 0.336 Uiso 1 1 calc R
H5D H 0.6376 -0.5358 0.2348 0.336 Uiso 1 1 calc R
H5E H 0.5361 -0.5349 0.2703 0.336 Uiso 1 1 calc R
C10 C 0.2906(9) -0.4276(9) 0.5279(9) 0.100(5) Uani 1 1 d DU
H10A H 0.2932 -0.4387 0.4783 0.120 Uiso 1 1 calc R
H10B H 0.2763 -0.3781 0.5317 0.120 Uiso 1 1 calc R
C14 C 0.4532(9) -0.2733(7) 0.9999(7) 0.046(3) Uani 1 1 d U
H14A H 0.4669 -0.3048 1.0379 0.070 Uiso 1 1 calc R
H14B H 0.4027 -0.2937 0.9683 0.070 Uiso 1 1 calc R
H14C H 0.4255 -0.2304 1.0180 0.070 Uiso 1 1 calc R
O8W O 0.2564(13) 0.1175(9) 0.9015(9) 0.150(5) Uani 1 1 d U
O6W O 0.8759(13) 0.2092(10) 0.6439(9) 0.051(4) Uani 0.50 1 d PU
O7W O 0.7539(19) -0.1584(14) 0.3764(13) 0.229(6) Uani 1 1 d U
O6WA O 0.787(2) 0.2189(13) 0.5962(13) 0.098(9) Uani 0.50 1 d P
O5W O 0.691(2) -0.0780(18) 1.2043(18) 0.305(6) Uani 1 1 d U
O4W O 0.185(2) -0.1328(19) 0.6894(17) 0.318(6) Uani 1 1 d U

loop_
_atom_site_aniso_label
_atom_site_aniso_U_11
_atom_site_aniso_U_22
_atom_site_aniso_U_33
_atom_site_aniso_U_23
_atom_site_aniso_U_13
_atom_site_aniso_U_12
W1 0.02340(18) 0.01657(18) 0.02057(19) -0.00015(16) -0.00221(15) 0.00266(16)
W2 0.02679(19) 0.01686(18) 0.01764(19) 0.00020(15) 0.00403(15) -0.00121(16)
W3 0.01992(18) 0.01612(18) 0.0261(2) -0.00531(16) -0.00096(15) -0.00125(16)
W4 0.02303(19) 0.01367(18) 0.0285(2) -0.00121(16) -0.00047(16) 0.00099(16)
W5 0.02598(19) 0.01543(18) 0.0233(2) -0.00114(16) 0.00130(16) 0.00038(16)
W6 0.01968(18) 0.01841(18) 0.01929(18) -0.00223(16) 0.00139(15) 0.00080(15)
W7 0.02219(18) 0.01734(18) 0.02096(19) 0.00019(16) 0.00440(15) -0.00199(16)
W8 0.0272(2) 0.02043(19) 0.0202(2) -0.00093(16) -0.00506(16) 0.00217(17)
W9 0.01847(17) 0.02019(18) 0.02150(19) -0.00468(16) 0.00271(15) -0.00132(16)
W10 0.02155(19) 0.01643(18) 0.0302(2) -0.00143(17) 0.00349(16) -0.00415(16)
W11 0.0291(2) 0.0248(2) 0.01729(19) -0.00461(17) 0.00126(16) -0.00027(17)
W12 0.01942(18) 0.02034(19) 0.02178(19) -0.00382(16) -0.00321(15) 0.00157(16)
W13 0.01571(17) 0.02051(19) 0.0273(2) -0.00049(17) 0.00184(15) -0.00039(16)
W14 0.01559(17) 0.01939(18) 0.0258(2) -0.00284(16) 0.00007(15) 0.00051(15)
W15 0.01834(18) 0.0273(2) 0.0278(2) -0.00491(18) -0.00145(16) -0.00132(17)
W16 0.02412(19) 0.0211(2) 0.0282(2) -0.00424(17) 0.00402(16) -0.00582(17)
W17 0.0266(2) 0.02126(19) 0.0254(2) -0.00743(17) -0.00029(17) -0.00294(17)
W18 0.0295(2) 0.0286(2) 0.0211(2) -0.00640(17) -0.00578(17) 0.00172(18)
Si1 0.0139(11) 0.0133(11) 0.0163(12) -0.0014(10) 0.0000(9) 0.0008(10)
Si2 0.0187(12) 0.0152(11) 0.0141(12) -0.0023(10) 0.0007(10) -0.0004(10)
Co1 0.0205(6) 0.0179(6) 0.0173(6) 0.0006(5) -0.0004(5) -0.0002(5)
Co2 0.0204(6) 0.0191(6) 0.0221(7) -0.0024(5) 0.0002(5) -0.0030(5)
Co3 0.0191(6) 0.0170(6) 0.0200(6) -0.0013(5) -0.0009(5) -0.0009(5)
Co4 0.0208(6) 0.0174(6) 0.0185(6) -0.0032(5) 0.0001(5) 0.0008(5)
Co5 0.0194(6) 0.0176(6) 0.0188(6) -0.0028(5) 0.0005(5) -0.0008(5)
Co6 0.0236(6) 0.0188(6) 0.0220(7) 0.0008(5) 0.0011(5) 0.0006(5)
O1 0.031(4) 0.030(4) 0.015(3) 0.002(3) 0.002(3) -0.001(3)
O2 0.023(3) 0.018(3) 0.020(3) 0.001(3) -0.004(3) 0.004(3)
O3 0.021(3) 0.009(3) 0.017(3) 0.003(3) -0.007(2) 0.000(2)
O4 0.014(3) 0.018(3) 0.027(3) 0.002(3) 0.007(3) -0.002(3)
O5 0.025(3) 0.027(4) 0.015(3) -0.001(3) 0.000(3) -0.003(3)
O6 0.025(3) 0.021(3) 0.030(4) 0.001(3) 0.002(3) 0.001(3)
O7 0.017(3) 0.015(3) 0.023(3) 0.000(3) 0.006(3) -0.007(2)
O8 0.023(3) 0.009(3) 0.021(3) 0.001(3) 0.001(3) -0.002(3)
O9 0.017(3) 0.021(3) 0.039(4) 0.001(3) 0.002(3) -0.003(3)
O10 0.019(3) 0.019(3) 0.017(3) 0.004(3) -0.002(3) -0.007(3)
O11 0.016(3) 0.016(3) 0.019(3) 0.003(3) 0.000(2) 0.000(3)
O12 0.027(3) 0.024(3) 0.020(3) -0.001(3) -0.011(3) -0.005(3)
O13 0.028(3) 0.015(3) 0.020(3) -0.007(3) 0.007(3) -0.005(3)
O14 0.023(3) 0.017(3) 0.021(3) -0.002(3) -0.004(3) 0.000(3)
O15 0.019(3) 0.017(3) 0.020(3) 0.002(3) -0.004(3) 0.002(3)
O16 0.051(4) 0.023(4) 0.017(3) -0.001(3) 0.002(3) 0.001(3)
O17 0.034(4) 0.014(3) 0.026(4) -0.010(3) -0.004(3) -0.007(3)
O18 0.019(3) 0.035(4) 0.012(3) -0.009(3) -0.002(2) 0.002(3)
O19 0.018(3) 0.018(3) 0.014(3) 0.002(3) 0.001(2) 0.001(3)
O20 0.017(3) 0.020(3) 0.018(3) 0.003(3) 0.003(3) -0.005(3)
O21 0.026(3) 0.039(4) 0.022(4) -0.001(3) -0.009(3) 0.005(3)
O22 0.034(4) 0.023(4) 0.039(4) 0.000(3) -0.003(3) -0.006(3)
O23 0.036(4) 0.013(3) 0.029(4) -0.002(3) 0.004(3) -0.003(3)
O24 0.013(3) 0.009(3) 0.028(3) 0.004(3) 0.008(3) -0.003(2)
O25 0.019(3) 0.023(3) 0.029(4) 0.003(3) -0.004(3) -0.001(3)
O26 0.042(4) 0.028(4) 0.030(4) -0.009(3) 0.003(3) -0.003(3)
O27 0.043(4) 0.015(3) 0.034(4) -0.004(3) 0.012(3) -0.005(3)
O28 0.024(3) 0.017(3) 0.028(4) -0.006(3) -0.004(3) 0.000(3)
O29 0.011(3) 0.035(4) 0.054(5) -0.006(4) -0.002(3) -0.005(3)
O30 0.013(3) 0.018(3) 0.029(4) -0.008(3) 0.004(3) 0.003(3)
O31 0.027(3) 0.025(3) 0.018(3) 0.008(3) -0.002(3) 0.010(3)
O32 0.017(3) 0.020(3) 0.042(4) 0.003(3) 0.006(3) 0.003(3)
O33 0.021(3) 0.017(3) 0.043(4) -0.019(3) 0.003(3) -0.005(3)
O34 0.030(3) 0.016(3) 0.012(3) 0.001(3) 0.004(3) 0.000(3)
O35 0.026(3) 0.025(4) 0.019(3) 0.003(3) -0.005(3) -0.001(3)
O36 0.023(3) 0.020(3) 0.021(3) -0.014(3) 0.004(2) -0.007(3)
O37 0.009(3) 0.026(3) 0.038(4) -0.005(3) 0.004(3) 0.002(3)
O38 0.027(3) 0.026(4) 0.024(4) -0.003(3) 0.005(3) 0.006(3)
O39 0.021(3) 0.022(3) 0.018(3) -0.004(3) -0.005(3) -0.003(3)
O40 0.026(3) 0.013(3) 0.025(4) -0.001(3) -0.002(3) 0.003(3)
O41 0.019(3) 0.028(4) 0.024(3) 0.003(3) 0.002(3) -0.001(3)
O42 0.031(4) 0.015(3) 0.031(4) 0.006(3) 0.000(3) 0.009(3)
O43 0.024(3) 0.013(3) 0.027(4) 0.003(3) -0.004(3) 0.001(3)
O44 0.030(3) 0.016(3) 0.017(3) -0.001(3) 0.006(3) -0.006(3)
O45 0.036(3) 0.018(3) 0.029(3) -0.003(3) 0.001(3) -0.012(3)
O46 0.040(4) 0.023(4) 0.053(5) 0.001(3) 0.019(4) -0.009(3)
O47 0.018(3) 0.030(4) 0.025(4) -0.003(3) -0.009(3) 0.002(3)
O48 0.021(3) 0.028(4) 0.036(4) -0.001(3) 0.004(3) -0.004(3)
O49 0.022(3) 0.045(4) 0.018(3) -0.004(3) -0.008(3) 0.002(3)
O50 0.023(3) 0.017(3) 0.030(4) -0.006(3) 0.002(3) 0.002(3)
O51 0.024(3) 0.035(4) 0.023(4) 0.001(3) -0.003(3) -0.004(3)
O52 0.053(4) 0.020(4) 0.027(4) -0.004(3) 0.007(3) -0.001(3)
O53 0.046(4) 0.032(4) 0.024(4) -0.002(3) -0.013(3) -0.006(4)
O54 0.031(4) 0.036(4) 0.021(3) -0.010(3) 0.006(3) -0.009(3)
O55 0.044(4) 0.018(4) 0.032(4) 0.002(3) 0.005(3) 0.004(3)
O56 0.051(5) 0.014(3) 0.046(5) 0.002(3) -0.006(4) 0.005(3)
O57 0.026(3) 0.016(3) 0.029(4) 0.003(3) 0.001(3) -0.006(3)
O58 0.028(4) 0.020(4) 0.036(4) -0.008(3) -0.006(3) 0.002(3)
O59 0.048(5) 0.049(5) 0.029(4) -0.007(4) 0.001(4) -0.005(4)
O60 0.028(3) 0.013(3) 0.033(3) 0.003(3) 0.007(3) -0.004(3)
O61 0.028(4) 0.024(4) 0.048(5) -0.012(3) -0.008(3) -0.001(3)
O62 0.053(4) 0.037(4) 0.028(4) -0.012(3) -0.019(3) 0.000(3)
O63 0.023(3) 0.008(3) 0.028(3) 0.002(3) 0.010(3) 0.001(3)
O64 0.032(4) 0.031(4) 0.031(4) 0.007(3) 0.006(3) 0.005(3)
O65 0.032(4) 0.033(4) 0.031(4) -0.007(3) 0.000(3) -0.004(3)
O66 0.022(3) 0.020(3) 0.039(4) -0.005(3) 0.004(3) -0.012(3)
O67 0.033(4) 0.010(3) 0.028(4) -0.004(3) -0.003(3) -0.001(3)
O68 0.018(3) 0.027(4) 0.040(4) -0.014(3) 0.001(3) 0.000(3)
O69 0.042(4) 0.045(5) 0.037(5) -0.003(4) -0.005(4) -0.002(4)
O70 0.027(3) 0.030(4) 0.022(3) -0.011(3) 0.000(3) -0.006(3)
O71 0.047(4) 0.025(4) 0.039(4) -0.020(3) -0.010(4) 0.000(3)
O72 0.019(3) 0.040(4) 0.039(4) 0.005(4) -0.010(3) 0.001(3)
O73 0.053(4) 0.022(4) 0.030(4) 0.012(3) -0.011(3) 0.011(3)
C13 0.032(5) 0.032(6) 0.021(5) 0.005(4) 0.009(4) -0.002(5)
N2 0.043(4) 0.020(4) 0.039(4) -0.002(4) 0.005(4) 0.007(3)
N8 0.038(5) 0.042(6) 0.038(5) -0.016(4) -0.011(4) 0.012(4)
O1W 0.034(4) 0.061(6) 0.057(5) -0.018(5) -0.011(4) -0.011(4)
O2W 0.043(4) 0.059(5) 0.035(5) -0.002(4) -0.005(4) 0.011(4)
O3W 0.054(5) 0.026(4) 0.037(4) 0.017(3) -0.005(4) -0.010(4)
N1 0.038(5) 0.023(5) 0.083(8) 0.011(5) 0.005(5) 0.011(4)
C2 0.052(7) 0.036(7) 0.030(6) -0.001(5) -0.003(5) -0.001(6)
C3 0.051(6) 0.018(5) 0.051(7) -0.005(5) 0.026(5) -0.006(5)
C6 0.018(5) 0.052(7) 0.035(6) 0.016(5) -0.009(4) 0.000(5)
C5 0.028(6) 0.060(8) 0.048(7) 0.017(6) -0.006(5) 0.014(6)
N4 0.062(7) 0.070(8) 0.031(6) 0.012(5) 0.000(5) -0.001(6)
N3 0.037(6) 0.058(8) 0.132(12) -0.023(8) -0.013(7) -0.008(6)
C4 0.043(6) 0.059(8) 0.039(7) -0.001(6) 0.018(5) -0.014(6)
C1 0.062(8) 0.031(7) 0.071(9) -0.015(6) -0.019(7) -0.007(6)
C8 0.087(7) 0.098(7) 0.087(7) 0.008(6) 0.017(6) 0.003(6)
N6 0.103(7) 0.100(7) 0.094(7) -0.010(6) 0.023(5) 0.005(6)
N7 0.052(7) 0.064(8) 0.137(12) -0.046(8) -0.018(8) -0.002(7)
C12 0.048(11) 0.21(3) 0.30(4) -0.08(3) -0.009(17) -0.023(16)
C9 0.096(7) 0.098(7) 0.102(8) -0.010(6) -0.007(6) -0.006(6)
C11 0.061(5) 0.064(5) 0.074(5) -0.013(4) 0.007(4) 0.007(4)
C7 0.114(8) 0.124(8) 0.118(8) -0.008(6) 0.012(6) -0.003(6)
N5 0.225(8) 0.228(9) 0.219(9) -0.001(7) 0.010(7) -0.006(7)
C10 0.092(7) 0.097(7) 0.111(8) -0.012(6) 0.007(6) 0.001(6)
C14 0.039(5) 0.046(5) 0.054(5) 0.023(4) 0.012(4) 0.007(4)
O8W 0.156(7) 0.145(7) 0.148(7) -0.026(6) -0.007(6) -0.002(6)
O6W 0.049(6) 0.064(7) 0.039(6) 0.013(5) 0.008(5) -0.001(5)
O7W 0.231(8) 0.223(8) 0.233(9) 0.001(7) 0.003(6) -0.007(7)
O6WA 0.120(19) 0.083(17) 0.090(18) 0.002(15) 0.003(16) 0.023(16)
O5W 0.302(9) 0.307(9) 0.306(9) 0.007(7) 0.012(7) 0.008(7)
O4W 0.318(9) 0.317(9) 0.320(9) -0.006(7) 0.000(7) 0.006(7)

loop_
_atom_type_symbol
_atom_type_description
_atom_type_scat_dispersion_real
_atom_type_scat_dispersion_imag
_atom_type_scat_source
C C 0.0033 0.0016 'International Tables Vol C Tables 4.2.6.8 and 6.1.1.4'
H H 0.0000 0.0000 'International Tables Vol C Tables 4.2.6.8 and 6.1.1.4'
N N 0.0061 0.0033 'International Tables Vol C Tables 4.2.6.8 and 6.1.1.4'
O O 0.0106 0.0060 'International Tables Vol C Tables 4.2.6.8 and 6.1.1.4'
Si Si 0.0817 0.0704 'International Tables Vol C Tables 4.2.6.8 and 6.1.1.4'
Co Co 0.3494 0.9721 'International Tables Vol C Tables 4.2.6.8 and 6.1.1.4'
W W -0.8490 6.8722 'International Tables Vol C Tables 4.2.6.8 and 6.1.1.4'

loop_
_geom_angle_atom_site_label_1
_geom_angle_atom_site_label_2
_geom_angle_atom_site_label_3
_geom_angle
O53 W1 O14 104.1(3)
O53 W1 O2 99.4(3)
O14 W1 O2 89.3(3)
O53 W1 O41 98.4(3)
O14 W1 O41 157.3(3)
O2 W1 O41 89.6(3)
O53 W1 O39 97.6(3)
O14 W1 O39 87.5(3)
O2 W1 O39 163.0(3)
O41 W1 O39 86.9(3)
O53 W1 O7 170.4(3)
O14 W1 O7 84.3(2)
O2 W1 O7 85.2(2)
O41 W1 O7 73.1(2)
O39 W1 O7 77.8(2)
O52 W2 O20 101.5(3)
O52 W2 O16 99.9(3)
O20 W2 O16 89.3(3)
O52 W2 O31 100.5(3)
O20 W2 O31 158.0(3)
O16 W2 O31 88.0(3)
O52 W2 O5 97.8(3)
O20 W2 O5 88.6(3)
O16 W2 O5 162.2(3)
O31 W2 O5 87.3(3)
O52 W2 O34 172.6(3)
O20 W2 O34 84.7(2)
O16 W2 O34 84.1(3)
O31 W2 O34 73.3(2)
O5 W2 O34 78.1(2)
O58 W3 O33 104.0(3)
O58 W3 O43 103.9(3)
O33 W3 O43 93.3(3)
O58 W3 O50 97.0(3)
O33 W3 O50 87.5(3)
O43 W3 O50 158.3(3)
O58 W3 O67 94.3(3)
O33 W3 O67 160.0(3)
O43 W3 O67 89.9(3)
O50 W3 O67 82.4(3)
O58 W3 O63 166.1(3)
O33 W3 O63 85.0(3)
O43 W3 O63 85.9(3)
O50 W3 O63 72.5(2)
O67 W3 O63 75.5(2)
O56 W4 O8 103.2(3)
O56 W4 O67 99.6(3)
O8 W4 O67 94.1(3)
O56 W4 O2 100.3(3)
O8 W4 O2 86.3(3)
O67 W4 O2 159.5(3)
O56 W4 O60 99.2(3)
O8 W4 O60 156.8(3)
O67 W4 O60 88.1(3)
O2 W4 O60 83.8(3)
O56 W4 O63 170.7(3)
O8 W4 O63 85.1(2)
O67 W4 O63 75.2(2)
O2 W4 O63 84.5(2)
O60 W4 O63 73.1(2)
O55 W5 O25 100.1(3)
O55 W5 O23 102.7(3)
O25 W5 O23 95.7(3)
O55 W5 O42 98.3(3)
O25 W5 O42 92.1(3)
O23 W5 O42 155.9(3)
O55 W5 O28 97.1(3)
O25 W5 O28 162.6(3)
O23 W5 O28 83.3(3)
O42 W5 O28 82.5(3)
O55 W5 O3 171.7(3)
O25 W5 O3 81.4(3)
O23 W5 O3 85.3(2)
O42 W5 O3 73.4(2)
O28 W5 O3 81.2(2)
O51 W6 O40 100.4(3)
O51 W6 O20 101.1(3)
O40 W6 O20 92.3(3)
O51 W6 O42 100.3(3)
O40 W6 O42 93.8(3)
O20 W6 O42 156.3(3)
O51 W6 O38 97.8(3)
O40 W6 O38 161.5(3)
O20 W6 O38 81.1(3)
O42 W6 O38 86.0(3)
O51 W6 O3 174.3(3)
O40 W6 O3 81.4(2)
O20 W6 O3 84.2(2)
O42 W6 O3 74.1(2)
O38 W6 O3 80.8(2)
O27 W7 O17 99.3(3)
O27 W7 O4 102.2(3)
O17 W7 O4 89.3(3)
O27 W7 O41 101.1(3)
O17 W7 O41 89.8(3)
O4 W7 O41 156.6(3)
O27 W7 O5 96.6(3)
O17 W7 O5 164.1(3)
O4 W7 O5 87.3(3)
O41 W7 O5 87.2(3)
O27 W7 O7 172.0(3)
O17 W7 O7 86.2(2)
O4 W7 O7 83.6(2)
O41 W7 O7 73.0(2)
O5 W7 O7 78.0(2)
O73 W8 O49 99.6(3)
O73 W8 O35 101.7(3)
O49 W8 O35 89.7(3)
O73 W8 O31 100.0(3)
O49 W8 O31 89.1(3)
O35 W8 O31 158.2(3)
O73 W8 O39 97.2(3)
O49 W8 O39 163.2(3)
O35 W8 O39 87.5(3)
O31 W8 O39 87.4(3)
O73 W8 O34 171.8(3)
O49 W8 O34 85.4(3)
O35 W8 O34 84.7(2)
O31 W8 O34 73.5(2)
O39 W8 O34 77.8(2)
O54 W9 O36 101.4(3)
O54 W9 O1 102.5(3)
O36 W9 O1 95.9(3)
O54 W9 O30 97.6(3)
O36 W9 O30 92.8(3)
O1 W9 O30 156.0(3)
O54 W9 O43 95.9(3)
O36 W9 O43 162.6(3)
O1 W9 O43 81.7(3)
O30 W9 O43 83.4(2)
O54 W9 O24 172.3(3)
O36 W9 O24 80.8(2)
O1 W9 O24 84.5(2)
O30 W9 O24 74.9(2)
O43 W9 O24 81.8(2)
O46 W10 O9 104.2(3)
O46 W10 O50 100.4(3)
O9 W10 O50 93.3(3)
O46 W10 O60 98.5(3)
O9 W10 O60 156.3(3)
O50 W10 O60 88.9(3)
O46 W10 O17 100.5(3)
O9 W10 O17 84.8(3)
O50 W10 O17 158.8(3)
O60 W10 O17 84.7(3)
O46 W10 O63 171.2(3)
O9 W10 O63 82.9(2)
O50 W10 O63 73.6(2)
O60 W10 O63 75.1(2)
O17 W10 O63 85.2(2)
O59 W11 O38 104.3(3)
O59 W11 O70 98.8(3)
O38 W11 O70 156.7(3)
O59 W11 O22 99.7(4)
O38 W11 O22 91.7(3)
O70 W11 O22 87.8(3)
O59 W11 O16 101.9(3)
O38 W11 O16 86.9(3)
O70 W11 O16 84.9(3)
O22 W11 O16 158.0(3)
O59 W11 O12 171.7(3)
O38 W11 O12 83.0(3)
O70 W11 O12 74.3(2)
O22 W11 O12 75.9(3)
O16 W11 O12 82.2(3)
O21 W12 O6 102.6(3)
O21 W12 O1 103.3(3)
O6 W12 O1 95.8(3)
O21 W12 O47 98.7(3)
O6 W12 O47 91.5(3)
O1 W12 O47 154.6(3)
O21 W12 O33 93.3(3)
O6 W12 O33 163.9(3)
O1 W12 O33 82.8(3)
O47 W12 O33 83.5(3)
O21 W12 O11 172.0(3)
O6 W12 O11 80.6(3)
O1 W12 O11 83.4(2)
O47 W12 O11 73.8(2)
O33 W12 O11 83.3(2)
O48 W13 O32 100.6(3)
O48 W13 O47 100.3(3)
O32 W13 O47 95.1(3)
O48 W13 O4 102.0(3)
O32 W13 O4 92.4(3)
O47 W13 O4 154.7(2)
O48 W13 O9 97.8(3)
O32 W13 O9 161.3(3)
O47 W13 O9 85.2(3)
O4 W13 O9 80.2(3)
O48 W13 O11 174.2(3)
O32 W13 O11 80.4(2)
O47 W13 O11 73.9(2)
O4 W13 O11 83.6(2)
O9 W13 O11 81.7(2)
O29 W14 O37 102.3(3)
O29 W14 O30 98.7(3)
O37 W14 O30 94.9(3)
O29 W14 O14 100.9(3)
O37 W14 O14 91.9(3)
O30 W14 O14 157.5(2)
O29 W14 O8 94.5(3)
O37 W14 O8 162.9(2)
O30 W14 O8 85.9(2)
O14 W14 O8 81.5(2)
O29 W14 O24 173.7(3)
O37 W14 O24 81.3(2)
O30 W14 O24 75.7(2)
O14 W14 O24 84.1(2)
O8 W14 O24 82.4(2)
O69 W15 O72 100.2(3)
O69 W15 O68 101.0(3)
O72 W15 O68 95.4(3)
O69 W15 O35 99.0(3)
O72 W15 O35 91.4(3)
O68 W15 O35 157.4(3)
O69 W15 O61 95.9(3)
O72 W15 O61 163.7(3)
O68 W15 O61 84.2(3)
O35 W15 O61 83.4(3)
O69 W15 O19 175.2(3)
O72 W15 O19 81.1(3)
O68 W15 O19 74.2(2)
O35 W15 O19 85.6(2)
O61 W15 O19 83.1(2)
O66 W16 O45 100.5(3)
O66 W16 O23 101.5(3)
O45 W16 O23 92.8(3)
O66 W16 O68 100.8(3)
O45 W16 O68 93.9(3)
O23 W16 O68 155.1(3)
O66 W16 O65 95.6(3)
O45 W16 O65 163.8(3)
O23 W16 O65 81.7(3)
O68 W16 O65 85.3(3)
O66 W16 O19 174.3(3)
O45 W16 O19 81.6(3)
O23 W16 O19 83.7(2)
O68 W16 O19 73.7(2)
O65 W16 O19 82.6(3)
O71 W17 O28 103.9(3)
O71 W17 O65 104.7(3)
O28 W17 O65 91.2(3)
O71 W17 O26 97.5(3)
O28 W17 O26 158.1(3)
O65 W17 O26 88.1(3)
O71 W17 O22 96.0(3)
O28 W17 O22 89.3(3)
O65 W17 O22 158.5(3)
O26 W17 O22 83.6(3)
O71 W17 O12 167.0(3)
O28 W17 O12 84.6(2)
O65 W17 O12 84.7(3)
O26 W17 O12 73.6(3)
O22 W17 O12 73.9(3)
O62 W18 O61 103.9(3)
O62 W18 O26 102.8(3)
O61 W18 O26 92.7(3)
O62 W18 O70 98.3(3)
O61 W18 O70 157.3(3)
O26 W18 O70 87.0(3)
O62 W18 O49 99.3(3)
O61 W18 O49 87.3(3)
O26 W18 O49 157.2(3)
O70 W18 O49 84.4(3)
O62 W18 O12 170.8(3)
O61 W18 O12 85.2(3)
O26 W18 O12 74.5(3)
O70 W18 O12 72.8(2)
O49 W18 O12 82.8(2)
O24 Si1 O11 110.1(3)
O24 Si1 O7 109.1(3)
O11 Si1 O7 110.6(3)
O24 Si1 O63 109.4(3)
O11 Si1 O63 107.7(3)
O7 Si1 O63 109.9(3)
O3 Si2 O19 111.4(3)
O3 Si2 O12 108.4(3)
O19 Si2 O12 109.6(3)
O3 Si2 O34 109.2(3)
O19 Si2 O34 109.7(3)
O12 Si2 O34 108.4(3)
O15 Co1 O44 95.3(3)
O15 Co1 O39 175.7(2)
O44 Co1 O39 89.0(3)
O15 Co1 O5 86.8(2)
O44 Co1 O5 177.9(3)
O39 Co1 O5 88.9(2)
O15 Co1 O34 100.3(2)
O44 Co1 O34 101.3(2)
O39 Co1 O34 79.2(2)
O5 Co1 O34 78.4(2)
O15 Co1 O7 99.4(2)
O44 Co1 O7 101.4(2)
O39 Co1 O7 79.3(2)
O5 Co1 O7 78.2(2)
O34 Co1 O7 148.3(2)
O13 Co2 O72 171.5(3)
O13 Co2 O44 95.8(3)
O72 Co2 O44 87.4(3)
O13 Co2 O45 85.7(3)
O72 Co2 O45 90.8(3)
O44 Co2 O45 177.8(3)
O13 Co2 O57 94.6(2)
O72 Co2 O57 93.5(3)
O44 Co2 O57 85.0(2)
O45 Co2 O57 96.5(2)
O13 Co2 O19 93.4(2)
O72 Co2 O19 78.3(3)
O44 Co2 O19 99.4(2)
O45 Co2 O19 78.8(2)
O57 Co2 O19 170.4(2)
O10 Co3 O32 100.5(2)
O10 Co3 O18 84.6(3)
O32 Co3 O18 173.8(3)
O10 Co3 O15 82.8(2)
O32 Co3 O15 88.5(3)
O18 Co3 O15 95.7(2)
O10 Co3 O6 100.3(2)
O32 Co3 O6 87.6(3)
O18 Co3 O6 88.1(2)
O15 Co3 O6 175.4(3)
O10 Co3 O11 178.7(2)
O32 Co3 O11 79.6(2)
O18 Co3 O11 95.3(2)
O15 Co3 O11 98.5(2)
O6 Co3 O11 78.4(2)
O10 Co4 O13 86.3(2)
O10 Co4 O40 101.5(2)
O13 Co4 O40 170.0(3)
O10 Co4 O15 83.9(2)
O13 Co4 O15 96.9(2)
O40 Co4 O15 90.2(2)
O10 Co4 O25 98.5(2)
O13 Co4 O25 83.5(2)
O40 Co4 O25 89.1(2)
O15 Co4 O25 177.6(2)
O10 Co4 O3 175.8(2)
O13 Co4 O3 93.2(2)
O40 Co4 O3 78.5(2)
O15 Co4 O3 100.2(2)
O25 Co4 O3 77.4(2)
O18 Co5 O44 97.3(2)
O18 Co5 O36 85.6(2)
O44 Co5 O36 175.2(3)
O18 Co5 O37 171.6(3)
O44 Co5 O37 87.6(3)
O36 Co5 O37 89.0(3)
O18 Co5 O57 94.1(3)
O44 Co5 O57 85.6(3)
O36 Co5 O57 98.0(3)
O37 Co5 O57 93.0(2)
O18 Co5 O24 95.1(2)
O44 Co5 O24 97.9(2)
O36 Co5 O24 78.1(2)
O37 Co5 O24 77.4(2)
O57 Co5 O24 169.6(2)
O18 Co6 O10 84.0(2)
O18 Co6 O13 91.4(2)
O10 Co6 O13 83.8(2)
O18 Co6 O64 95.2(3)
O10 Co6 O64 175.8(3)
O13 Co6 O64 92.1(3)
O18 Co6 O2W 88.9(3)
O10 Co6 O2W 95.7(3)
O13 Co6 O2W 179.4(3)
O64 Co6 O2W 88.4(3)
O18 Co6 O3W 171.9(3)
O10 Co6 O3W 88.0(3)
O13 Co6 O3W 86.7(3)
O64 Co6 O3W 92.7(3)
O2W Co6 O3W 92.9(3)
W9 O1 W12 158.7(4)
W1 O2 W4 148.6(4)
Si2 O3 Co4 122.9(3)
Si2 O3 W6 127.4(3)
Co4 O3 W6 88.8(2)
Si2 O3 W5 124.8(3)
Co4 O3 W5 89.9(2)
W6 O3 W5 92.0(2)
W7 O4 W13 153.7(4)
W2 O5 W7 135.9(3)
W2 O5 Co1 109.2(3)
W7 O5 Co1 109.3(3)
W12 O6 Co3 110.3(3)
Si1 O7 Co1 122.1(3)
Si1 O7 W7 123.2(3)
Co1 O7 W7 94.5(2)
Si1 O7 W1 123.7(3)
Co1 O7 W1 93.5(2)
W7 O7 W1 91.5(2)
W4 O8 W14 154.7(3)
W10 O9 W13 157.1(4)
Co4 O10 Co3 97.8(3)
Co4 O10 Co6 95.1(2)
Co3 O10 Co6 95.8(3)
Si1 O11 Co3 124.4(3)
Si1 O11 W12 125.9(3)
Co3 O11 W12 90.6(2)
Si1 O11 W13 125.2(3)
Co3 O11 W13 89.2(2)
W12 O11 W13 90.6(2)
Si2 O12 W11 125.7(3)
Si2 O12 W18 124.9(4)
W11 O12 W18 92.0(2)
Si2 O12 W17 122.2(3)
W11 O12 W17 90.9(2)
W18 O12 W17 91.2(2)
Co2 O13 Co4 129.2(3)
Co2 O13 Co6 120.9(3)
Co4 O13 Co6 94.6(3)
W1 O14 W14 152.1(4)
Co1 O15 Co4 123.7(3)
Co1 O15 Co3 125.1(3)
Co4 O15 Co3 95.2(3)
W2 O16 W11 148.2(4)
W7 O17 W10 148.3(4)
Co5 O18 Co6 122.2(3)
Co5 O18 Co3 127.1(3)
Co6 O18 Co3 95.5(3)
Si2 O19 Co2 124.1(3)
Si2 O19 W15 125.9(3)
Co2 O19 W15 89.3(2)
Si2 O19 W16 125.9(3)
Co2 O19 W16 89.8(2)
W15 O19 W16 90.8(2)
W2 O20 W6 153.4(4)
W11 O22 W17 119.2(4)
W16 O23 W5 158.0(4)
Si1 O24 Co5 124.6(3)
Si1 O24 W14 127.5(3)
Co5 O24 W14 89.0(2)
Si1 O24 W9 125.3(3)
Co5 O24 W9 88.2(2)
W14 O24 W9 90.4(2)
W5 O25 Co4 111.3(3)
W18 O26 W17 120.6(4)
W17 O28 W5 148.4(4)
W9 O30 W14 117.8(3)
W8 O31 W2 121.9(3)
W13 O32 Co3 110.8(3)
W3 O33 W12 147.1(4)
Si2 O34 Co1 122.8(3)
Si2 O34 W2 123.3(3)
Co1 O34 W2 94.3(2)
Si2 O34 W8 123.2(3)
Co1 O34 W8 93.8(2)
W2 O34 W8 91.1(2)
W8 O35 W15 151.8(4)
W9 O36 Co5 112.8(3)
W14 O37 Co5 112.2(3)
W11 O38 W6 155.7(4)
W1 O39 W8 135.8(3)
W1 O39 Co1 109.4(3)
W8 O39 Co1 109.2(3)
W6 O40 Co4 111.3(3)
W1 O41 W7 122.2(3)
W5 O42 W6 119.4(3)
W3 O43 W9 148.5(4)
Co1 O44 Co5 124.2(3)
Co1 O44 Co2 124.0(3)
Co5 O44 Co2 95.8(3)
W16 O45 Co2 109.8(3)
W13 O47 W12 120.5(3)
W8 O49 W18 147.5(4)
W10 O50 W3 120.7(3)
C13 O57 Co5 123.7(6)
C13 O57 Co2 120.1(6)
Co5 O57 Co2 90.4(2)
W10 O60 W4 119.8(3)
W18 O61 W15 152.6(4)
Si1 O63 W3 124.3(3)
Si1 O63 W10 125.1(3)
W3 O63 W10 93.1(2)
Si1 O63 W4 122.2(3)
W3 O63 W4 91.1(2)
W10 O63 W4 91.6(2)
C13 O64 Co6 127.0(7)
W17 O65 W16 150.1(4)
W4 O67 W3 117.8(3)
W15 O68 W16 120.3(3)
W11 O70 W18 120.7(3)
W15 O72 Co2 111.2(4)
O64 C13 O57 124.9(9)
O64 C13 C14 118.2(9)
O57 C13 C14 116.9(9)
C3 N2 H2C 109.5
C3 N2 H2D 109.5
H2C N2 H2D 109.5
C3 N2 H2E 109.5
H2C N2 H2E 109.5
H2D N2 H2E 109.5
C12 N8 H8C 109.5
C12 N8 H8D 109.5
H8C N8 H8D 109.5
C12 N8 H8E 109.4
H8C N8 H8E 109.5
H8D N8 H8E 109.5
C1 N1 H1C 109.5
C1 N1 H1D 109.5
H1C N1 H1D 109.5
C1 N1 H1E 109.5
H1C N1 H1E 109.5
H1D N1 H1E 109.5
C3 C2 C1 109.5(9)
C3 C2 H2A 109.8
C1 C2 H2A 109.8
C3 C2 H2B 109.8
C1 C2 H2B 109.8
H2A C2 H2B 108.2
N2 C3 C2 112.3(9)
N2 C3 H3A 109.1
C2 C3 H3A 109.1
N2 C3 H3B 109.1
C2 C3 H3B 109.1
H3A C3 H3B 107.9
C5 C6 N4 111.2(10)
C5 C6 H6A 109.4
N4 C6 H6A 109.4
C5 C6 H6B 109.4
N4 C6 H6B 109.4
H6A C6 H6B 108.0
C6 C5 C4 109.1(10)
C6 C5 H5A 109.9
C4 C5 H5A 109.9
C6 C5 H5B 109.9
C4 C5 H5B 109.9
H5A C5 H5B 108.3
C6 N4 H4C 109.5
C6 N4 H4D 109.5
H4C N4 H4D 109.5
C6 N4 H4E 109.5
H4C N4 H4E 109.5
H4D N4 H4E 109.5
C4 N3 H3C 109.5
C4 N3 H3D 109.5
H3C N3 H3D 109.5
C4 N3 H3E 109.5
H3C N3 H3E 109.5
H3D N3 H3E 109.5
N3 C4 C5 109.0(10)
N3 C4 H4A 109.9
C5 C4 H4A 109.9
N3 C4 H4B 109.9
C5 C4 H4B 109.9
H4A C4 H4B 108.3
N1 C1 C2 112.1(11)
N1 C1 H1A 109.2
C2 C1 H1A 109.2
N1 C1 H1B 109.2
C2 C1 H1B 109.2
H1A C1 H1B 107.9
C9 C8 C7 120.7(17)
C9 C8 H8A 107.1
C7 C8 H8A 107.1
C9 C8 H8B 107.1
C7 C8 H8B 107.1
H8A C8 H8B 106.8
C9 N6 H6C 109.5
C9 N6 H6D 109.5
H6C N6 H6D 109.5
C9 N6 H6E 109.5
H6C N6 H6E 109.5
H6D N6 H6E 109.5
C10 N7 H7C 109.5
C10 N7 H7D 109.5
H7C N7 H7D 109.5
C10 N7 H7E 109.5
H7C N7 H7E 109.5
H7D N7 H7E 109.5
C11 C12 N8 120.3(14)
C11 C12 H12A 107.3
N8 C12 H12A 107.3
C11 C12 H12B 107.2
N8 C12 H12B 107.2
H12A C12 H12B 106.9
C8 C9 N6 116.2(17)
C8 C9 H9A 108.2
N6 C9 H9A 108.2
C8 C9 H9B 108.2
N6 C9 H9B 108.2
H9A C9 H9B 107.4
C12 C11 C10 113.4(13)
C12 C11 H11A 108.8
C10 C11 H11A 108.9
C12 C11 H11B 108.9
C10 C11 H11B 108.9
H11A C11 H11B 107.7
N5 C7 C8 102(2)
N5 C7 H7A 111.3
C8 C7 H7A 111.3
N5 C7 H7B 111.3
C8 C7 H7B 111.3
H7A C7 H7B 109.2
C7 N5 H5C 109.5
C7 N5 H5D 109.5
H5C N5 H5D 109.5
C7 N5 H5E 109.5
H5C N5 H5E 109.5
H5D N5 H5E 109.5
N7 C10 C11 118.4(13)
N7 C10 H10A 107.7
C11 C10 H10A 107.7
N7 C10 H10B 107.7
C11 C10 H10B 107.7
H10A C10 H10B 107.1
C13 C14 H14A 109.5
C13 C14 H14B 109.5
H14A C14 H14B 109.5
C13 C14 H14C 109.5
H14A C14 H14C 109.5
H14B C14 H14C 109.5

loop_
_geom_bond_atom_site_label_1
_geom_bond_atom_site_label_2
_geom_bond_distance
W1 O53 1.694(7)
W1 O14 1.871(6)
W1 O2 1.879(6)
W1 O41 1.915(6)
W1 O39 1.983(6)
W1 O7 2.366(6)
W2 O52 1.692(7)
W2 O20 1.872(6)
W2 O16 1.891(7)
W2 O31 1.934(6)
W2 O5 1.971(6)
W2 O34 2.349(6)
W3 O58 1.721(7)
W3 O33 1.813(6)
W3 O43 1.817(6)
W3 O50 1.984(6)
W3 O67 2.006(6)
W3 O63 2.303(6)
W4 O56 1.719(7)
W4 O8 1.832(6)
W4 O67 1.907(6)
W4 O2 1.957(6)
W4 O60 1.967(6)
W4 O63 2.391(6)
W5 O55 1.744(7)
W5 O25 1.773(6)
W5 O23 1.919(7)
W5 O42 1.948(7)
W5 O28 2.040(7)
W5 O3 2.358(6)
W6 O51 1.716(6)
W6 O40 1.792(6)
W6 O20 1.951(6)
W6 O42 1.954(6)
W6 O38 2.022(7)
W6 O3 2.324(6)
W7 O27 1.693(7)
W7 O17 1.863(6)
W7 O4 1.888(6)
W7 O41 1.944(6)
W7 O5 1.978(7)
W7 O7 2.348(6)
W8 O73 1.711(7)
W8 O49 1.867(7)
W8 O35 1.909(6)
W8 O31 1.911(6)
W8 O39 1.989(6)
W8 O34 2.359(6)
W9 O54 1.737(6)
W9 O36 1.770(6)
W9 O1 1.909(6)
W9 O30 1.944(6)
W9 O43 2.061(6)
W9 O24 2.376(6)
W10 O46 1.691(7)
W10 O9 1.848(7)
W10 O50 1.885(7)
W10 O60 1.941(6)
W10 O17 1.960(6)
W10 O63 2.326(6)
W11 O59 1.714(8)
W11 O38 1.848(7)
W11 O70 1.904(7)
W11 O22 1.907(7)
W11 O16 1.935(7)
W11 O12 2.335(6)
W12 O21 1.731(7)
W12 O6 1.804(7)
W12 O1 1.931(6)
W12 O47 1.933(6)
W12 O33 2.057(6)
W12 O11 2.352(6)
W13 O48 1.727(6)
W13 O32 1.807(7)
W13 O47 1.921(6)
W13 O4 1.942(6)
W13 O9 2.028(7)
W13 O11 2.353(6)
W14 O29 1.739(6)
W14 O37 1.772(7)
W14 O30 1.957(6)
W14 O14 1.975(6)
W14 O8 2.042(6)
W14 O24 2.332(6)
W15 O69 1.738(8)
W15 O72 1.790(8)
W15 O68 1.925(7)
W15 O35 1.927(7)
W15 O61 1.991(7)
W15 O19 2.336(6)
W16 O66 1.695(7)
W16 O45 1.815(7)
W16 O23 1.916(7)
W16 O68 1.926(7)
W16 O65 2.014(7)
W16 O19 2.357(6)
W17 O71 1.743(7)
W17 O28 1.826(6)
W17 O65 1.864(7)
W17 O26 1.955(7)
W17 O22 1.977(7)
W17 O12 2.366(7)
W18 O62 1.761(7)
W18 O61 1.891(7)
W18 O26 1.924(7)
W18 O70 1.972(6)
W18 O49 1.981(7)
W18 O12 2.350(6)
Si1 O24 1.613(6)
Si1 O11 1.634(6)
Si1 O7 1.644(7)
Si1 O63 1.664(6)
Si2 O3 1.626(6)
Si2 O19 1.627(6)
Si2 O12 1.643(7)
Si2 O34 1.652(7)
Co1 O15 2.012(6)
Co1 O44 2.013(6)
Co1 O39 2.099(6)
Co1 O5 2.127(6)
Co1 O34 2.206(6)
Co1 O7 2.209(6)
Co2 O13 2.030(6)
Co2 O72 2.080(7)
Co2 O44 2.089(6)
Co2 O45 2.126(7)
Co2 O57 2.190(7)
Co2 O19 2.214(6)
Co3 O10 2.048(6)
Co3 O32 2.062(6)
Co3 O18 2.080(6)
Co3 O15 2.097(6)
Co3 O6 2.122(7)
Co3 O11 2.183(6)
Co4 O10 2.033(6)
Co4 O13 2.047(6)
Co4 O40 2.059(6)
Co4 O15 2.067(6)
Co4 O25 2.142(7)
Co4 O3 2.225(6)
Co5 O18 2.012(6)
Co5 O44 2.082(6)
Co5 O36 2.084(6)
Co5 O37 2.085(6)
Co5 O57 2.172(6)
Co5 O24 2.242(6)
Co6 O18 2.064(7)
Co6 O10 2.089(6)
Co6 O13 2.091(6)
Co6 O64 2.090(7)
Co6 O2W 2.118(8)
Co6 O3W 2.257(8)
O57 C13 1.293(12)
O64 C13 1.260(12)
C13 C14 1.469(14)
N2 C3 1.508(13)
N2 H2C 0.8900
N2 H2D 0.8900
N2 H2E 0.8900
N8 C12 1.514(13)
N8 H8C 0.8900
N8 H8D 0.8900
N8 H8E 0.8900
N1 C1 1.455(16)
N1 H1C 0.8900
N1 H1D 0.8900
N1 H1E 0.8900
C2 C3 1.511(12)
C2 C1 1.513(17)
C2 H2A 0.9700
C2 H2B 0.9700
C3 H3A 0.9700
C3 H3B 0.9700
C6 C5 1.500(15)
C6 N4 1.502(16)
C6 H6A 0.9700
C6 H6B 0.9700
C5 C4 1.608(18)
C5 H5A 0.9700
C5 H5B 0.9700
N4 H4C 0.8900
N4 H4D 0.8900
N4 H4E 0.8900
N3 C4 1.473(18)
N3 H3C 0.8900
N3 H3D 0.8900
N3 H3E 0.8900
C4 H4A 0.9700
C4 H4B 0.9700
C1 H1A 0.9700
C1 H1B 0.9700
C8 C9 1.35(2)
C8 C7 1.59(3)
C8 H8A 0.9700
C8 H8B 0.9700
N6 C9 1.46(2)
N6 H6C 0.8900
N6 H6D 0.8900
N6 H6E 0.8900
N7 C10 1.396(13)
N7 H7C 0.8900
N7 H7D 0.8900
N7 H7E 0.8900
C12 C11 1.407(14)
C12 H12A 0.9700
C12 H12B 0.9700
C9 H9A 0.9700
C9 H9B 0.9700
C11 C10 1.422(14)
C11 H11A 0.9700
C11 H11B 0.9700
C7 N5 1.49(3)
C7 H7A 0.9700
C7 H7B 0.9700
N5 H5C 0.8900
N5 H5D 0.8900
N5 H5E 0.8900
C10 H10A 0.9700
C10 H10B 0.9700
C14 H14A 0.9600
C14 H14B 0.9600
C14 H14C 0.9600
O6W O6WA 1.46(3)
